data_7700777
loop_
_publ_author_name
'Shi, Xing-Xing'
'Chen, Qiu-Jie'
'Chen, Xue-Li'
'Zhang, Yuexing'
'Kurmoo, Mohamedally'
'Zeng, Ming-Hua'

_publ_section_title
;
 Monitoring fragmentation and oligomerization of a di-\m-methoxo bridged
 copper(ii) complex: structure, mass spectrometry, magnetism and DFT
 studies.
;
_journal_issue 34
_journal_name_full 'Dalton transactions (Cambridge, England : 2003)'
_journal_page_first 13094
_journal_page_last 13100
_journal_paper_doi 10.1039/c9dt02890k
_journal_volume 48
_journal_year 2019
_chemical_formula_moiety 'C18 H18 Cl2 Cu2 N4 O2'
_chemical_formula_sum 'C18 H18 Cl2 Cu2 N4 O2'
_chemical_formula_weight 520.34
_space_group_crystal_system triclinic
_space_group_IT_number 2
_space_group_name_Hall '-P 1'
_space_group_name_H-M_alt 'P -1'
_symmetry_space_group_name_Hall '-P 1'
_symmetry_space_group_name_H-M 'P -1'
_atom_sites_solution_hydrogens difmap
_audit_creation_date 2017-07-27
_audit_creation_method
;
Olex2 1.2
(compiled 2017.01.04 svn.r3372 for OlexSys, GUI svn.r5292)
;
_audit_update_record
;
2019-05-05 deposited with the CCDC.    2019-08-06 downloaded from the CCDC.
;
_cell_angle_alpha 64.636(5)
_cell_angle_beta 77.246(4)
_cell_angle_gamma 84.317(4)
_cell_formula_units_Z 1
_cell_length_a 5.9728(2)
_cell_length_b 8.7306(5)
_cell_length_c 9.9516(5)
_cell_measurement_reflns_used 5031
_cell_measurement_temperature 90.15
_cell_measurement_theta_max 29.4450
_cell_measurement_theta_min 3.9640
_cell_volume 457.34(4)
_computing_molecular_graphics 'Olex2 (Dolomanov et al., 2009)'
_computing_publication_material 'Olex2 (Dolomanov et al., 2009)'
_computing_structure_refinement 'XL (Sheldrick, 2008)'
_diffrn_ambient_temperature 90.15
_diffrn_measured_fraction_theta_full 0.998
_diffrn_measured_fraction_theta_max 0.998
_diffrn_measurement_device_type 'SuperNova, Dual, Cu at zero, AtlasS2'
_diffrn_measurement_method '\w scans'
_diffrn_radiation_type MoK\a
_diffrn_radiation_wavelength 0.71073
_diffrn_reflns_av_R_equivalents 0.0391
_diffrn_reflns_av_unetI/netI 0.0303
_diffrn_reflns_Laue_measured_fraction_full 0.998
_diffrn_reflns_Laue_measured_fraction_max 0.998
_diffrn_reflns_limit_h_max 7
_diffrn_reflns_limit_h_min -7
_diffrn_reflns_limit_k_max 10
_diffrn_reflns_limit_k_min -10
_diffrn_reflns_limit_l_max 12
_diffrn_reflns_limit_l_min -12
_diffrn_reflns_number 7873
_diffrn_reflns_point_group_measured_fraction_full 0.998
_diffrn_reflns_point_group_measured_fraction_max 0.998
_diffrn_reflns_theta_full 26.000
_diffrn_reflns_theta_max 25.977
_diffrn_reflns_theta_min 3.497
_exptl_absorpt_coefficient_mu 2.641
_exptl_absorpt_correction_T_max 1.00000
_exptl_absorpt_correction_T_min 0.51766
_exptl_absorpt_correction_type multi-scan
_exptl_absorpt_process_details
;
CrysAlisPro 1.171.38.43 (Rigaku Oxford Diffraction, 2015)
Empirical absorption correction using spherical harmonics,
 implemented in SCALE3 ABSPACK scaling algorithm.
;
_exptl_crystal_colour blue
_exptl_crystal_density_diffrn 1.889
_exptl_crystal_description prism
_exptl_crystal_F_000 262
_exptl_crystal_size_max 0.42
_exptl_crystal_size_mid 0.06
_exptl_crystal_size_min 0.05
_refine_diff_density_max 0.943
_refine_diff_density_min -0.959
_refine_diff_density_rms 0.091
_refine_ls_extinction_method none
_refine_ls_goodness_of_fit_ref 1.045
_refine_ls_hydrogen_treatment refall
_refine_ls_matrix_type full
_refine_ls_number_parameters 151
_refine_ls_number_reflns 1800
_refine_ls_number_restraints 2
_refine_ls_restrained_S_all 1.047
_refine_ls_R_factor_all 0.0310
_refine_ls_R_factor_gt 0.0292
_refine_ls_shift/su_max 0.001
_refine_ls_shift/su_mean 0.000
_refine_ls_structure_factor_coef Fsqd
_refine_ls_weighting_details
;
 w=1/[\s^2^(Fo^2^)+(0.0280P)^2^+0.9216P]
 where P=(Fo^2^+2Fc^2^)/3
;
_refine_ls_weighting_scheme calc
_refine_ls_wR_factor_gt 0.0692
_refine_ls_wR_factor_ref 0.0706
_reflns_Friedel_coverage 0.000
_reflns_number_gt 1712
_reflns_number_total 1800
_reflns_threshold_expression 'I > 2\s(I)'
_cod_data_source_file c9dt02890k2.cif
_cod_data_source_block Cu2-90K
_cod_depositor_comments 'Adding full bibliography for 7700777--7700778.cif.'
_cod_database_code 7700777
_shelxl_version_number 2013-2
_shelx_space_group_comment
;
The symmetry employed for this shelxl refinement is uniquely defined
by the following loop, which should always be used as a source of
symmetry information in preference to the above space-group names.
They are only intended as comments.
;
_shelx_estimated_absorpt_t_max 0.879
_shelx_estimated_absorpt_t_min 0.403
_olex2_refinement_description
;
1. Restrained distances
 C4-H4
 0.95 with sigma of 0.02
 C7-H7
 0.95 with sigma of 0.02
2.a Fitted hexagon refined as free rotating group:
 C7(C8,C3,C4,C5,C6)
;
_olex2_submission_special_instructions 'No special instructions were received'

loop_
_space_group_symop_operation_xyz
'x, y, z'
'-x, -y, -z'

loop_
_atom_site_label
_atom_site_type_symbol
_atom_site_fract_x
_atom_site_fract_y
_atom_site_fract_z
_atom_site_U_iso_or_equiv
_atom_site_adp_type
_atom_site_occupancy
_atom_site_site_symmetry_order
_atom_site_calc_flag
_atom_site_refinement_flags_posn
Cu1 Cu 1.13534(5) 0.04374(4) 0.59203(3) 0.00923(12) Uani 1 1 d .
Cl1 Cl 1.16259(11) 0.26216(8) 0.64483(7) 0.01349(16) Uani 1 1 d .
O1 O 1.0864(3) -0.1348(2) 0.5351(2) 0.0129(4) Uani 1 1 d .
N1 N 1.3674(4) -0.1169(3) 0.6867(2) 0.0106(4) Uani 1 1 d .
N2 N 1.5266(4) -0.3727(3) 0.7433(2) 0.0106(4) Uani 1 1 d .
C1 C 1.2239(4) -0.2815(3) 0.5769(3) 0.0120(5) Uani 1 1 d .
H1A H 1.321(5) -0.293(4) 0.488(3) 0.012(7) Uiso 1 1 d .
H1B H 1.132(5) -0.385(4) 0.635(4) 0.018(8) Uiso 1 1 d .
C2 C 1.3746(4) -0.2601(3) 0.6700(3) 0.0099(5) Uani 1 1 d .
H5 H 1.809(5) 0.002(4) 0.941(4) 0.023(9) Uiso 1 1 d .
H6 H 1.982(5) -0.278(4) 1.008(4) 0.019(8) Uiso 1 1 d .
C7 C 1.7941(3) -0.34738(16) 0.8973(2) 0.0149(6) Uani 1 1 d D
C8 C 1.6248(3) -0.29613(18) 0.81062(19) 0.0106(5) Uani 1 1 d G
C3 C 1.5269(2) -0.13573(19) 0.77464(18) 0.0098(5) Uani 1 1 d G
C4 C 1.5982(3) -0.02659(15) 0.8254(2) 0.0118(5) Uani 1 1 d DG
C5 C 1.7675(3) -0.07784(18) 0.9121(2) 0.0141(5) Uani 1 1 d G
C6 C 1.8655(3) -0.2382(2) 0.94807(19) 0.0157(6) Uani 1 1 d G
C9 C 1.5885(5) -0.5384(3) 0.7429(3) 0.0136(5) Uani 1 1 d .
H9A H 1.737(6) -0.535(4) 0.679(4) 0.021(8) Uiso 1 1 d .
H9B H 1.472(6) -0.569(4) 0.704(4) 0.031(9) Uiso 1 1 d .
H9C H 1.589(6) -0.620(4) 0.846(4) 0.027(9) Uiso 1 1 d .
H4 H 1.531(5) 0.078(3) 0.801(3) 0.017(8) Uiso 1 1 d D
H7 H 1.859(5) -0.452(3) 0.924(3) 0.016(8) Uiso 1 1 d D

loop_
_atom_site_aniso_label
_atom_site_aniso_U_11
_atom_site_aniso_U_22
_atom_site_aniso_U_33
_atom_site_aniso_U_23
_atom_site_aniso_U_13
_atom_site_aniso_U_12
Cu1 0.01008(18) 0.00869(18) 0.01231(19) -0.00594(13) -0.00627(13) 0.00146(12)
Cl1 0.0146(3) 0.0109(3) 0.0203(3) -0.0096(3) -0.0080(3) 0.0012(2)
O1 0.0150(9) 0.0110(9) 0.0188(10) -0.0092(8) -0.0111(8) 0.0039(7)
N1 0.0106(10) 0.0110(10) 0.0125(11) -0.0064(9) -0.0041(8) 0.0006(8)
N2 0.0105(10) 0.0087(10) 0.0140(11) -0.0055(9) -0.0046(8) 0.0016(8)
C1 0.0116(12) 0.0117(13) 0.0165(14) -0.0076(11) -0.0080(11) 0.0037(10)
C2 0.0100(12) 0.0103(12) 0.0099(12) -0.0045(10) -0.0022(10) -0.0009(9)
C7 0.0158(13) 0.0142(13) 0.0177(14) -0.0074(11) -0.0091(11) 0.0033(10)
C8 0.0100(12) 0.0123(12) 0.0101(12) -0.0055(10) -0.0008(10) -0.0023(10)
C3 0.0074(11) 0.0135(12) 0.0092(12) -0.0048(10) -0.0028(9) 0.0001(9)
C4 0.0134(12) 0.0105(12) 0.0135(13) -0.0061(10) -0.0046(10) 0.0009(10)
C5 0.0147(13) 0.0151(13) 0.0163(14) -0.0088(11) -0.0049(11) -0.0022(10)
C6 0.0145(13) 0.0190(14) 0.0164(14) -0.0079(11) -0.0086(11) 0.0018(11)
C9 0.0156(14) 0.0103(13) 0.0200(15) -0.0094(12) -0.0092(12) 0.0044(10)

loop_
_atom_type_symbol
_atom_type_description
_atom_type_scat_dispersion_real
_atom_type_scat_dispersion_imag
_atom_type_scat_source
C C 0.0033 0.0016 'International Tables Vol C Tables 4.2.6.8 and 6.1.1.4'
H H 0.0000 0.0000 'International Tables Vol C Tables 4.2.6.8 and 6.1.1.4'
Cl Cl 0.1484 0.1585 'International Tables Vol C Tables 4.2.6.8 and 6.1.1.4'
Cu Cu 0.3201 1.2651 'International Tables Vol C Tables 4.2.6.8 and 6.1.1.4'
N N 0.0061 0.0033 'International Tables Vol C Tables 4.2.6.8 and 6.1.1.4'
O O 0.0106 0.0060 'International Tables Vol C Tables 4.2.6.8 and 6.1.1.4'

loop_
_geom_angle_atom_site_label_1
_geom_angle_atom_site_label_2
_geom_angle_atom_site_label_3
_geom_angle
_geom_angle_site_symmetry_1
_geom_angle_site_symmetry_3
Cl1 Cu1 Cu1 136.81(2) . 2_756
O1 Cu1 Cu1 37.32(5) . 2_756
O1 Cu1 Cu1 37.89(5) 2_756 2_756
O1 Cu1 Cl1 98.93(6) 2_756 .
O1 Cu1 Cl1 174.11(5) . .
O1 Cu1 O1 75.21(8) 2_756 .
O1 Cu1 N1 81.67(8) . .
O1 Cu1 N1 156.39(9) 2_756 .
N1 Cu1 Cu1 118.85(7) . 2_756
N1 Cu1 Cl1 104.22(7) . .
Cu1 O1 Cu1 104.79(8) 2_756 .
C1 O1 Cu1 119.39(15) . .
C1 O1 Cu1 135.41(16) . 2_756
C2 N1 Cu1 113.39(17) . .
C2 N1 C3 105.87(19) . .
C3 N1 Cu1 140.66(15) . .
C2 N2 C8 106.45(19) . .
C2 N2 C9 127.4(2) . .
C8 N2 C9 126.0(2) . .
O1 C1 H1A 111.9(17) . .
O1 C1 H1B 112.1(18) . .
O1 C1 C2 105.4(2) . .
H1A C1 H1B 107(2) . .
C2 C1 H1A 109.1(17) . .
C2 C1 H1B 110.9(18) . .
N1 C2 N2 112.4(2) . .
N1 C2 C1 120.0(2) . .
N2 C2 C1 127.6(2) . .
C8 C7 C6 120.0 . .
C8 C7 H7 122(2) . .
C6 C7 H7 118(2) . .
N2 C8 C7 132.82(13) . .
N2 C8 C3 107.16(13) . .
C7 C8 C3 120.0 . .
N1 C3 C8 108.12(13) . .
N1 C3 C4 131.88(13) . .
C4 C3 C8 120.0 . .
C3 C4 C5 120.0 . .
C3 C4 H4 118(2) . .
C5 C4 H4 122(2) . .
C4 C5 H5 116(2) . .
C6 C5 H5 124(2) . .
C6 C5 C4 120.0 . .
C7 C6 H6 117.7(19) . .
C5 C6 H6 122.3(19) . .
C5 C6 C7 120.0 . .
N2 C9 H9A 110.9(18) . .
N2 C9 H9B 108(2) . .
N2 C9 H9C 109(2) . .
H9A C9 H9B 110(3) . .
H9A C9 H9C 111(3) . .
H9B C9 H9C 110(3) . .

loop_
_geom_bond_atom_site_label_1
_geom_bond_atom_site_label_2
_geom_bond_distance
_geom_bond_site_symmetry_2
Cu1 Cu1 3.0500(6) 2_756
Cu1 Cl1 2.2129(7) .
Cu1 O1 1.9125(18) 2_756
Cu1 O1 1.9374(18) .
Cu1 N1 1.958(2) .
O1 Cu1 1.9124(18) 2_756
O1 C1 1.405(3) .
N1 C2 1.326(3) .
N1 C3 1.383(2) .
N2 C2 1.351(3) .
N2 C8 1.369(2) .
N2 C9 1.460(3) .
C1 H1A 0.98(3) .
C1 H1B 0.98(3) .
C1 C2 1.501(4) .
C7 C8 1.3900 .
C7 C6 1.3900 .
C7 H7 0.905(17) .
C8 C3 1.3900 .
C3 C4 1.3900 .
C4 C5 1.3900 .
C4 H4 0.911(17) .
C5 H5 0.93(3) .
C5 C6 1.3900 .
C6 H6 0.96(3) .
C9 H9A 0.97(3) .
C9 H9B 0.97(4) .
C9 H9C 0.97(4) .

loop_
_geom_torsion_atom_site_label_1
_geom_torsion_atom_site_label_2
_geom_torsion_atom_site_label_3
_geom_torsion_atom_site_label_4
_geom_torsion
_geom_torsion_site_symmetry_1
Cu1 O1 C1 C2 174.71(17) 2_756
Cu1 O1 C1 C2 3.4(3) .
Cu1 N1 C2 N2 -176.52(16) .
Cu1 N1 C2 C1 3.7(3) .
Cu1 N1 C3 C8 175.30(19) .
Cu1 N1 C3 C4 -5.6(3) .
O1 C1 C2 N1 -4.6(3) .
O1 C1 C2 N2 175.7(2) .
N1 C3 C4 C5 -179.0(2) .
N2 C8 C3 N1 0.65(17) .
N2 C8 C3 C4 -178.55(16) .
C2 N1 C3 C8 -0.9(2) .
C2 N1 C3 C4 178.15(16) .
C2 N2 C8 C7 -178.42(16) .
C2 N2 C8 C3 -0.1(2) .
C7 C8 C3 N1 179.20(16) .
C7 C8 C3 C4 0.0 .
C8 N2 C2 N1 -0.5(3) .
C8 N2 C2 C1 179.2(2) .
C8 C7 C6 C5 0.0 .
C8 C3 C4 C5 0.0 .
C3 N1 C2 N2 0.9(3) .
C3 N1 C2 C1 -178.9(2) .
C3 C4 C5 C6 0.0 .
C4 C5 C6 C7 0.0 .
C6 C7 C8 N2 178.1(2) .
C6 C7 C8 C3 0.0 .
C9 N2 C2 N1 -176.3(2) .
C9 N2 C2 C1 3.4(4) .
C9 N2 C8 C7 -2.5(3) .
C9 N2 C8 C3 175.8(2) .
